data_4082384
loop_
_publ_author_name
'Fischer, Markus'
'Burschka, Christian'
'Tacke, Reinhold'

_publ_section_title
;
 Synthesis of 4-Silacyclohexan-1-ones and (4-Silacyclohexan-1-yl)amines
 Containing the Silicon Protecting Groups MOP (4-Methoxyphenyl), DMOP
 (2,4-Dimethoxyphenyl), or TMOP (2,4,6-Trimethoxyphenyl): Versatile Si-
 and C-Functional Building Blocks for Synthesis
;
_journal_issue 4
_journal_name_full Organometallics
_journal_page_first 1020
_journal_paper_doi 10.1021/om401208y
_journal_volume 33
_journal_year 2014
_chemical_formula_moiety 'C15 H22 O4 Si'
_chemical_formula_sum 'C15 H22 O4 Si'
_chemical_formula_weight 294.42
_chemical_name_systematic
; 
 ? 
;
_space_group_IT_number 15
_symmetry_cell_setting monoclinic
_symmetry_space_group_name_Hall '-C 2yc'
_symmetry_space_group_name_H-M 'C 1 2/c 1'
_atom_sites_solution_hydrogens geom
_atom_sites_solution_primary direct
_atom_sites_solution_secondary difmap
_audit_creation_method SHELXL-97
_cell_angle_alpha 90.00
_cell_angle_beta 113.619(16)
_cell_angle_gamma 90.00
_cell_formula_units_Z 8
_cell_length_a 17.367(3)
_cell_length_b 10.0790(12)
_cell_length_c 19.795(3)
_cell_measurement_reflns_used 5000
_cell_measurement_temperature 173(2)
_cell_measurement_theta_max 26.4
_cell_measurement_theta_min 5.7
_cell_volume 3174.7(9)
_computing_cell_refinement Stoe-IPDS
_computing_data_collection Stoe-IPDS
_computing_data_reduction Stoe-IPDS
_computing_molecular_graphics Ortep/Povray
_computing_publication_material Bruker-SHELXTL
_computing_structure_refinement 'SHELXL-97 (Sheldrick, 2008)'
_computing_structure_solution 'SHELXS-97 (Sheldrick, 2008)'
_diffrn_ambient_temperature 173(2)
_diffrn_measured_fraction_theta_full 0.991
_diffrn_measured_fraction_theta_max 0.991
_diffrn_measurement_device_type image_plate_Stoe-IPDS
_diffrn_measurement_method omega_scan
_diffrn_radiation_monochromator graphite
_diffrn_radiation_source 'fine-focus sealed tube'
_diffrn_radiation_type MoK\a
_diffrn_radiation_wavelength 0.71073
_diffrn_reflns_av_R_equivalents 0.0529
_diffrn_reflns_av_sigmaI/netI 0.0301
_diffrn_reflns_limit_h_max 23
_diffrn_reflns_limit_h_min -23
_diffrn_reflns_limit_k_max 13
_diffrn_reflns_limit_k_min -13
_diffrn_reflns_limit_l_max 27
_diffrn_reflns_limit_l_min -27
_diffrn_reflns_number 22257
_diffrn_reflns_theta_full 29.09
_diffrn_reflns_theta_max 29.09
_diffrn_reflns_theta_min 2.85
_exptl_absorpt_coefficient_mu 0.158
_exptl_absorpt_correction_type none
_exptl_crystal_colour colorless
_exptl_crystal_density_diffrn 1.232
_exptl_crystal_density_method 'not measured'
_exptl_crystal_description block
_exptl_crystal_F_000 1264
_exptl_crystal_size_max .5
_exptl_crystal_size_mid .5
_exptl_crystal_size_min .4
_refine_diff_density_max 0.347
_refine_diff_density_min -0.340
_refine_diff_density_rms 0.045
_refine_ls_extinction_method none
_refine_ls_goodness_of_fit_ref 1.063
_refine_ls_hydrogen_treatment constr
_refine_ls_matrix_type full
_refine_ls_number_parameters 195
_refine_ls_number_reflns 4228
_refine_ls_number_restraints 7
_refine_ls_restrained_S_all 1.062
_refine_ls_R_factor_all 0.0523
_refine_ls_R_factor_gt 0.0410
_refine_ls_shift/su_max 0.001
_refine_ls_shift/su_mean 0.000
_refine_ls_structure_factor_coef Fsqd
_refine_ls_weighting_details 'calc w=1/[\s^2^(Fo^2^)+(0.0573P)^2^+1.6800P] where P=(Fo^2^+2Fc^2^)/3'
_refine_ls_weighting_scheme calc
_refine_ls_wR_factor_gt 0.1087
_refine_ls_wR_factor_ref 0.1149
_reflns_number_gt 3362
_reflns_number_total 4228
_reflns_threshold_expression >2sigma(I)
_cod_data_source_file om401208y_si_002.cif
_cod_data_source_block fis27b_3
_cod_original_cell_volume 3174.7(8)
_cod_original_sg_symbol_H-M C2/C
_cod_database_code 4082384

loop_
_symmetry_equiv_pos_as_xyz
'x, y, z'
'-x, y, -z+1/2'
'x+1/2, y+1/2, z'
'-x+1/2, y+1/2, -z+1/2'
'-x, -y, -z'
'x, -y, z-1/2'
'-x+1/2, -y+1/2, -z'
'x+1/2, -y+1/2, z-1/2'

loop_
_atom_site_label
_atom_site_type_symbol
_atom_site_fract_x
_atom_site_fract_y
_atom_site_fract_z
_atom_site_U_iso_or_equiv
_atom_site_adp_type
_atom_site_occupancy
_atom_site_symmetry_multiplicity
_atom_site_calc_flag
_atom_site_refinement_flags
_atom_site_disorder_assembly
_atom_site_disorder_group
C1 C 0.22478(9) 0.32160(14) 0.33106(7) 0.0347(3) Uani 0.833(4) 1 d PD A 1
H1A H 0.1656 0.2922 0.3140 0.042 Uiso 0.833(4) 1 calc PR A 1
H1B H 0.2566 0.2507 0.3189 0.042 Uiso 0.833(4) 1 calc PR A 1
C2 C 0.26073(12) 0.34013(19) 0.41438(9) 0.0401(5) Uani 0.833(4) 1 d PD A 1
H2A H 0.2607 0.2537 0.4381 0.048 Uiso 0.833(4) 1 calc PR A 1
H2B H 0.2242 0.4017 0.4272 0.048 Uiso 0.833(4) 1 calc PR A 1
C3 C 0.35117(11) 0.39569(17) 0.44482(7) 0.0454(4) Uani 0.833(4) 1 d PD A 1
C1B C 0.22478(9) 0.32160(14) 0.33106(7) 0.0347(3) Uani 0.167(4) 1 d PD A 2
H1B1 H 0.1863 0.3354 0.3562 0.042 Uiso 0.167(4) 1 calc PR A 2
H1B2 H 0.2023 0.2480 0.2954 0.042 Uiso 0.167(4) 1 calc PR A 2
C2B C 0.3116(5) 0.2842(8) 0.3878(4) 0.037(2) Uani 0.167(4) 1 d PD A 2
H2B1 H 0.3489 0.2647 0.3622 0.045 Uiso 0.167(4) 1 calc PR A 2
H2B2 H 0.3070 0.2027 0.4139 0.045 Uiso 0.167(4) 1 calc PR A 2
C3B C 0.35117(11) 0.39569(17) 0.44482(7) 0.0454(4) Uani 0.167(4) 1 d PD A 2
O1 O 0.40664(9) 0.34369(15) 0.49632(7) 0.0635(4) Uani 1 1 d . . .
C4 C 0.36487(10) 0.52761(16) 0.41523(7) 0.0421(3) Uani 1 1 d . . .
H4A H 0.4246 0.5533 0.4414 0.051 Uiso 1 1 calc R A 1
H4B H 0.3303 0.5956 0.4261 0.051 Uiso 1 1 calc R A 1
C5 C 0.34252(9) 0.52733(15) 0.33109(7) 0.0375(3) Uani 1 1 d . A .
H5A H 0.3793 0.4640 0.3198 0.045 Uiso 1 1 calc R . .
H5B H 0.3518 0.6168 0.3152 0.045 Uiso 1 1 calc R . .
C6 C 0.19564(8) 0.43996(12) 0.17866(6) 0.0273(2) Uani 1 1 d . A .
C7 C 0.24665(8) 0.44738(13) 0.13873(7) 0.0301(3) Uani 1 1 d . . .
C8 C 0.21646(10) 0.41666(14) 0.06366(7) 0.0359(3) Uani 1 1 d . . .
H8 H 0.2523 0.4228 0.0380 0.043 Uiso 1 1 calc R . .
C9 C 0.13324(10) 0.37696(14) 0.02713(7) 0.0352(3) Uani 1 1 d . . .
C10 C 0.07964(9) 0.36623(13) 0.06339(6) 0.0317(3) Uani 1 1 d . . .
H10 H 0.0229 0.3387 0.0382 0.038 Uiso 1 1 calc R . .
C11 C 0.11273(8) 0.39769(13) 0.13877(6) 0.0280(2) Uani 1 1 d . . .
C12 C 0.38281(12) 0.4953(2) 0.14139(11) 0.0577(5) Uani 1 1 d . . .
H12A H 0.3860 0.4091 0.1197 0.087 Uiso 1 1 calc R . .
H12B H 0.4390 0.5214 0.1765 0.087 Uiso 1 1 calc R . .
H12C H 0.3611 0.5620 0.1023 0.087 Uiso 1 1 calc R . .
C13 C 0.02479(11) 0.30392(18) -0.08671(8) 0.0489(4) Uani 1 1 d . . .
H13A H 0.0163 0.2193 -0.0662 0.073 Uiso 1 1 calc R . .
H13B H 0.0148 0.2919 -0.1387 0.073 Uiso 1 1 calc R . .
H13C H -0.0145 0.3701 -0.0827 0.073 Uiso 1 1 calc R . .
C14 C -0.01922(9) 0.34269(19) 0.14462(8) 0.0468(4) Uani 1 1 d . . .
H14A H -0.0515 0.4034 0.1046 0.070 Uiso 1 1 calc R . .
H14B H -0.0447 0.3389 0.1807 0.070 Uiso 1 1 calc R . .
H14C H -0.0195 0.2539 0.1244 0.070 Uiso 1 1 calc R . .
C15 C 0.16138(10) 0.61245(15) 0.29267(7) 0.0379(3) Uani 1 1 d . A .
H15A H 0.1698 0.6947 0.2701 0.057 Uiso 1 1 calc R . .
H15B H 0.1768 0.6268 0.3455 0.057 Uiso 1 1 calc R . .
H15C H 0.1022 0.5860 0.2691 0.057 Uiso 1 1 calc R . .
O2 O 0.32804(6) 0.48543(11) 0.17877(6) 0.0380(2) Uani 1 1 d . . .
O3 O 0.10932(8) 0.34848(13) -0.04652(5) 0.0484(3) Uani 1 1 d . . .
O4 O 0.06519(6) 0.38900(11) 0.17976(5) 0.0359(2) Uani 1 1 d . . .
Si Si 0.22906(2) 0.47797(3) 0.279832(17) 0.02673(11) Uani 1 1 d . . .

loop_
_atom_site_aniso_label
_atom_site_aniso_U_11
_atom_site_aniso_U_22
_atom_site_aniso_U_33
_atom_site_aniso_U_23
_atom_site_aniso_U_13
_atom_site_aniso_U_12
C1 0.0366(7) 0.0355(7) 0.0310(6) 0.0057(5) 0.0124(5) -0.0030(5)
C2 0.0482(10) 0.0442(10) 0.0277(8) 0.0052(6) 0.0152(7) -0.0035(8)
C3 0.0550(9) 0.0456(8) 0.0247(6) 0.0011(5) 0.0047(6) 0.0001(7)
C1B 0.0366(7) 0.0355(7) 0.0310(6) 0.0057(5) 0.0124(5) -0.0030(5)
C2B 0.049(5) 0.028(4) 0.027(4) 0.004(3) 0.006(3) -0.001(3)
C3B 0.0550(9) 0.0456(8) 0.0247(6) 0.0011(5) 0.0047(6) 0.0001(7)
O1 0.0560(7) 0.0773(9) 0.0425(6) 0.0226(6) 0.0045(5) 0.0134(7)
C4 0.0399(7) 0.0434(8) 0.0298(6) -0.0036(6) 0.0002(5) -0.0066(6)
C5 0.0340(7) 0.0408(7) 0.0315(6) 0.0020(5) 0.0067(5) -0.0076(6)
C6 0.0313(6) 0.0261(6) 0.0241(5) 0.0012(4) 0.0107(4) 0.0011(5)
C7 0.0358(6) 0.0261(6) 0.0304(6) 0.0040(4) 0.0155(5) 0.0023(5)
C8 0.0480(8) 0.0361(7) 0.0314(6) 0.0052(5) 0.0241(6) 0.0056(6)
C9 0.0491(8) 0.0333(7) 0.0239(5) 0.0014(5) 0.0154(5) 0.0075(6)
C10 0.0361(6) 0.0318(6) 0.0239(5) -0.0024(4) 0.0086(5) 0.0025(5)
C11 0.0313(6) 0.0283(6) 0.0240(5) -0.0007(4) 0.0108(4) 0.0018(5)
C12 0.0456(9) 0.0776(13) 0.0624(11) -0.0050(9) 0.0347(8) -0.0104(9)
C13 0.0601(10) 0.0550(10) 0.0237(6) -0.0047(6) 0.0084(6) 0.0106(8)
C14 0.0341(7) 0.0689(11) 0.0370(7) -0.0082(7) 0.0137(6) -0.0168(7)
C15 0.0437(7) 0.0369(7) 0.0316(6) -0.0049(5) 0.0134(5) 0.0032(6)
O2 0.0348(5) 0.0434(6) 0.0407(5) 0.0017(4) 0.0203(4) -0.0037(4)
O3 0.0613(7) 0.0614(7) 0.0234(5) -0.0028(4) 0.0179(5) 0.0033(6)
O4 0.0296(4) 0.0517(6) 0.0267(4) -0.0088(4) 0.0117(4) -0.0080(4)
Si 0.02870(18) 0.02742(18) 0.02204(16) 0.00049(12) 0.00806(12) -0.00190(13)

loop_
_atom_type_symbol
_atom_type_description
_atom_type_scat_dispersion_real
_atom_type_scat_dispersion_imag
_atom_type_scat_source
C C 0.0033 0.0016 'International Tables Vol C Tables 4.2.6.8 and 6.1.1.4'
H H 0.0000 0.0000 'International Tables Vol C Tables 4.2.6.8 and 6.1.1.4'
O O 0.0106 0.0060 'International Tables Vol C Tables 4.2.6.8 and 6.1.1.4'
Si Si 0.0817 0.0704 'International Tables Vol C Tables 4.2.6.8 and 6.1.1.4'

loop_
_geom_angle_atom_site_label_1
_geom_angle_atom_site_label_2
_geom_angle_atom_site_label_3
_geom_angle
C2 C1 Si 113.03(11)
C1 C2 C3 112.25(13)
O1 C3 C4 120.92(16)
O1 C3 C2 121.01(16)
C4 C3 C2 117.50(13)
C3 C4 C5 113.85(12)
C4 C5 Si 109.65(10)
C11 C6 C7 115.82(11)
C11 C6 Si 117.97(9)
C7 C6 Si 126.20(10)
O2 C7 C8 122.53(12)
O2 C7 C6 115.23(11)
C8 C7 C6 122.24(12)
C9 C8 C7 119.04(12)
O3 C9 C10 123.42(14)
O3 C9 C8 114.86(13)
C10 C9 C8 121.72(12)
C9 C10 C11 117.26(12)
O4 C11 C6 114.29(10)
O4 C11 C10 121.79(11)
C6 C11 C10 123.91(12)
C7 O2 C12 117.93(12)
C9 O3 C13 117.42(12)
C11 O4 C14 118.47(10)
C15 Si C5 108.22(7)
C15 Si C6 110.31(6)
C5 Si C6 115.80(6)
C15 Si C1 111.58(7)
C5 Si C1 100.86(6)
C6 Si C1 109.77(6)

loop_
_geom_bond_atom_site_label_1
_geom_bond_atom_site_label_2
_geom_bond_distance
C1 C2 1.523(2)
C1 Si 1.8916(14)
C2 C3 1.544(2)
C3 O1 1.2062(18)
C3 C4 1.510(2)
C4 C5 1.5513(19)
C5 Si 1.8861(14)
C6 C11 1.4026(17)
C6 C7 1.4058(17)
C6 Si 1.8876(12)
C7 O2 1.3696(16)
C7 C8 1.3981(18)
C8 C9 1.391(2)
C9 O3 1.3767(15)
C9 C10 1.389(2)
C10 C11 1.4035(16)
C11 O4 1.3728(15)
C12 O2 1.4234(18)
C13 O3 1.433(2)
C14 O4 1.4261(17)
C15 Si 1.8769(15)

loop_
_geom_torsion_atom_site_label_1
_geom_torsion_atom_site_label_2
_geom_torsion_atom_site_label_3
_geom_torsion_atom_site_label_4
_geom_torsion
Si C1 C2 C3 -54.61(17)
C1 C2 C3 O1 -129.91(17)
C1 C2 C3 C4 58.7(2)
O1 C3 C4 C5 126.83(17)
C2 C3 C4 C5 -61.7(2)
C3 C4 C5 Si 58.30(16)
C11 C6 C7 O2 -178.36(11)
Si C6 C7 O2 0.36(17)
C11 C6 C7 C8 0.99(19)
Si C6 C7 C8 179.70(10)
O2 C7 C8 C9 179.08(12)
C6 C7 C8 C9 -0.2(2)
C7 C8 C9 O3 -179.82(12)
C7 C8 C9 C10 -0.4(2)
O3 C9 C10 C11 179.58(12)
C8 C9 C10 C11 0.3(2)
C7 C6 C11 O4 178.75(11)
Si C6 C11 O4 -0.08(15)
C7 C6 C11 C10 -1.20(19)
Si C6 C11 C10 179.97(10)
C9 C10 C11 O4 -179.33(12)
C9 C10 C11 C6 0.6(2)
C8 C7 O2 C12 0.9(2)
C6 C7 O2 C12 -179.79(14)
C10 C9 O3 C13 -0.8(2)
C8 C9 O3 C13 178.53(13)
C6 C11 O4 C14 -177.98(13)
C10 C11 O4 C14 1.96(19)
C4 C5 Si C15 66.90(12)
C4 C5 Si C6 -168.69(10)
C4 C5 Si C1 -50.31(12)
C11 C6 Si C15 -59.16(12)
C7 C6 Si C15 122.14(12)
C11 C6 Si C5 177.52(10)
C7 C6 Si C5 -1.17(14)
C11 C6 Si C1 64.19(11)
C7 C6 Si C1 -114.51(12)
C2 C1 Si C15 -64.25(13)
C2 C1 Si C5 50.47(13)
C2 C1 Si C6 173.14(11)
